data_4325792
loop_
_publ_author_name
'Katrin R. Gr\"unwald'
'Gerald Saischek'
'Manuel Volpe'
'Nadia C. M\"osch-Zanetti'

_publ_section_title
;
 Mechanistic Insight into Olefin Epoxidation Catalyzed by Rhenium(V) Oxo
 Complexes That Contain Pyridazine-Based Ligands
;
_journal_name_full 'Inorganic Chemistry'
_journal_page_first 7162
_journal_page_last 7171
_journal_paper_doi 10.1021/ic200756r
_journal_volume 50
_journal_year 2011
_chemical_formula_moiety 'C16 H19 Cl2 N4 O2 Re, C H2 Cl2'
_chemical_formula_sum 'C17 H21 Cl4 N4 O2 Re'
_chemical_formula_weight 641.38
_chemical_name_systematic
;
 ?
;
_space_group_IT_number 33
_symmetry_cell_setting orthorhombic
_symmetry_space_group_name_Hall 'P 2c -2n'
_symmetry_space_group_name_H-M 'P n a 21'
_atom_sites_solution_hydrogens geom
_atom_sites_solution_primary direct
_atom_sites_solution_secondary difmap
_audit_creation_method SHELXL-97
_cell_angle_alpha 90.00
_cell_angle_beta 90.00
_cell_angle_gamma 90.00
_cell_formula_units_Z 4
_cell_length_a 18.639(3)
_cell_length_b 15.233(2)
_cell_length_c 7.9877(11)
_cell_measurement_reflns_used 9738
_cell_measurement_temperature 293(2)
_cell_measurement_theta_max 35.04
_cell_measurement_theta_min 2.57
_cell_volume 2267.9(6)
_computing_cell_refinement 'Bruker SAINT'
_computing_data_collection 'Bruker APEX2'
_computing_data_reduction 'Bruker SAINT'
_computing_molecular_graphics 'Bruker SHELXTL'
_computing_publication_material 'Bruker SHELXTL'
_computing_structure_refinement 'SHELXL-97 (Sheldrick, 2008)'
_computing_structure_solution 'SIR-92 (Giacovazzo, 1994)'
_diffrn_ambient_temperature 293(2)
_diffrn_measured_fraction_theta_full 0.997
_diffrn_measured_fraction_theta_max 0.997
_diffrn_measurement_device_type 'Bruker APEX-II CCD'
_diffrn_measurement_method '\f and \w scans'
_diffrn_radiation_monochromator graphite
_diffrn_radiation_source 'sealed tube'
_diffrn_radiation_type MoK\a
_diffrn_radiation_wavelength 0.71073
_diffrn_reflns_av_R_equivalents 0.0430
_diffrn_reflns_av_sigmaI/netI 0.0377
_diffrn_reflns_limit_h_max 25
_diffrn_reflns_limit_h_min -25
_diffrn_reflns_limit_k_max 19
_diffrn_reflns_limit_k_min -21
_diffrn_reflns_limit_l_max 11
_diffrn_reflns_limit_l_min -10
_diffrn_reflns_number 26521
_diffrn_reflns_theta_full 29.64
_diffrn_reflns_theta_max 29.64
_diffrn_reflns_theta_min 1.73
_diffrn_standards_number 0
_exptl_absorpt_coefficient_mu 5.849
_exptl_absorpt_correction_T_max 1.0000
_exptl_absorpt_correction_T_min 0.2363
_exptl_absorpt_correction_type multi-scan
_exptl_absorpt_process_details SADABS
_exptl_crystal_colour red
_exptl_crystal_density_diffrn 1.878
_exptl_crystal_description tablet
_exptl_crystal_F_000 1240
_exptl_crystal_size_max 0.70
_exptl_crystal_size_mid 0.65
_exptl_crystal_size_min 0.06
_refine_diff_density_max 1.271
_refine_diff_density_min -0.875
_refine_diff_density_rms 0.115
_refine_ls_abs_structure_details 'Flack H D (1983), Acta Cryst. A39, 876-881, 2797 Friedel pairs'
_refine_ls_abs_structure_Flack 0.488(15)
_refine_ls_extinction_method none
_refine_ls_goodness_of_fit_ref 1.016
_refine_ls_hydrogen_treatment riding
_refine_ls_matrix_type full
_refine_ls_number_parameters 228
_refine_ls_number_reflns 6200
_refine_ls_number_restraints 7
_refine_ls_restrained_S_all 1.017
_refine_ls_R_factor_all 0.0441
_refine_ls_R_factor_gt 0.0301
_refine_ls_shift/su_max 0.001
_refine_ls_shift/su_mean 0.000
_refine_ls_structure_factor_coef Fsqd
_refine_ls_weighting_details 'calc w=1/[\s^2^(Fo^2^)+(0.0281P)^2^+3.4694P] where P=(Fo^2^+2Fc^2^)/3'
_refine_ls_weighting_scheme calc
_refine_ls_wR_factor_gt 0.0659
_refine_ls_wR_factor_ref 0.0715
_reflns_number_gt 5048
_reflns_number_total 6200
_reflns_threshold_expression >2sigma(I)
_cod_data_source_file ic200756r_si_002_1.cif
_cod_data_source_block REOPYC
_cod_original_cell_volume 2267.9(5)
_cod_database_code 4325792

loop_
_symmetry_equiv_pos_as_xyz
'x, y, z'
'-x, -y, z+1/2'
'-x+1/2, y+1/2, z+1/2'
'x+1/2, -y+1/2, z'

loop_
_atom_site_label
_atom_site_type_symbol
_atom_site_fract_x
_atom_site_fract_y
_atom_site_fract_z
_atom_site_U_iso_or_equiv
_atom_site_adp_type
_atom_site_occupancy
_atom_site_symmetry_multiplicity
_atom_site_calc_flag
_atom_site_refinement_flags
Re1 Re 0.658035(8) 0.608739(8) 0.0032(3) 0.03463(6) Uani 1 1 d .
C12 C 0.5096(2) 0.6877(3) 0.0034(16) 0.0514(7) Uani 1 1 d D
C11 C 0.4723(3) 0.6083(3) -0.0197(12) 0.0514(7) Uani 1 1 d D
C10 C 0.5048(2) 0.5236(2) 0.009(2) 0.0478(14) Uani 1 1 d .
H10 H 0.4747 0.4766 0.0329 0.057 Uiso 1 1 calc R
Cl2 Cl 0.6399(3) 0.60810(14) -0.2916(4) 0.0630(10) Uani 1 1 d .
Cl1 Cl 0.6451(3) 0.6035(2) 0.2940(4) 0.0911(18) Uani 1 1 d .
O2 O 0.57880(17) 0.68996(18) -0.0120(17) 0.0544(16) Uani 1 1 d .
O1 O 0.73665(18) 0.65943(19) 0.0038(19) 0.0703(14) Uani 1 1 d .
N1 N 0.78143(19) 0.4828(2) -0.0048(15) 0.0406(10) Uani 1 1 d D
N4 N 0.57279(17) 0.5088(2) 0.0021(15) 0.0387(9) Uani 1 1 d .
N3 N 0.5963(2) 0.4224(2) -0.002(2) 0.0591(14) Uani 1 1 d .
N2 N 0.70769(19) 0.48543(19) -0.0033(16) 0.0387(10) Uani 1 1 d D
C13 C 0.4723(2) 0.7672(3) -0.0056(18) 0.0514(7) Uani 1 1 d D
H13 H 0.4966 0.8197 0.0127 0.062 Uiso 1 1 calc R
C9 C 0.5455(3) 0.3499(3) 0.021(3) 0.079(3) Uani 1 1 d .
H9A H 0.5715 0.2963 0.0395 0.118 Uiso 1 1 calc R
H9B H 0.5162 0.3440 -0.0769 0.118 Uiso 1 1 calc R
H9C H 0.5156 0.3618 0.1164 0.118 Uiso 1 1 calc R
C5 C 0.8138(3) 0.4067(3) 0.002(2) 0.0531(14) Uani 1 1 d D
C6 C 0.7754(3) 0.3274(3) 0.003(3) 0.094(3) Uani 1 1 d D
H6 H 0.7992 0.2739 -0.0057 0.113 Uiso 1 1 calc R
C8 C 0.6681(3) 0.4127(3) 0.008(2) 0.0598(18) Uani 1 1 d D
C7 C 0.7030(3) 0.3304(3) 0.016(3) 0.089(3) Uani 1 1 d D
H7 H 0.6766 0.2791 0.0311 0.106 Uiso 1 1 calc R
C4 C 0.8956(3) 0.4051(3) 0.001(2) 0.0581(18) Uani 1 1 d .
C1 C 0.9261(3) 0.4978(4) -0.001(3) 0.094(3) Uani 1 1 d .
H1A H 0.9076 0.5300 0.0929 0.141 Uiso 1 1 calc R
H1B H 0.9124 0.5267 -0.1029 0.141 Uiso 1 1 calc R
H1C H 0.9774 0.4953 0.0061 0.141 Uiso 1 1 calc R
C2 C 0.9216(9) 0.3499(13) -0.142(3) 0.114(7) Uani 1 1 d .
H2A H 0.9033 0.3730 -0.2453 0.171 Uiso 1 1 calc R
H2B H 0.9051 0.2907 -0.1277 0.171 Uiso 1 1 calc R
H2C H 0.9731 0.3507 -0.1445 0.171 Uiso 1 1 calc R
C14 C 0.3998(3) 0.7687(3) -0.0411(9) 0.0514(7) Uani 1 1 d D
H14 H 0.3764 0.8221 -0.0550 0.062 Uiso 1 1 calc R
C3 C 0.9214(9) 0.3648(13) 0.166(2) 0.095(5) Uani 1 1 d .
H3A H 0.8987 0.3089 0.1823 0.142 Uiso 1 1 calc R
H3B H 0.9093 0.4032 0.2569 0.142 Uiso 1 1 calc R
H3C H 0.9725 0.3570 0.1620 0.142 Uiso 1 1 calc R
C15 C 0.3612(3) 0.6893(3) -0.0564(9) 0.0514(7) Uani 1 1 d D
H15 H 0.3116 0.6903 -0.0696 0.062 Uiso 1 1 calc R
Cl3S Cl 0.12212(16) 0.39623(14) 0.0194(13) 0.1523(18) Uani 1 1 d .
Cl2S Cl 0.20515(15) 0.55215(19) 0.0084(15) 0.1550(12) Uani 1 1 d .
C16 C 0.3968(3) 0.6114(3) -0.0516(8) 0.0514(7) Uani 1 1 d D
H16 H 0.3718 0.5594 -0.0693 0.062 Uiso 1 1 calc R
C1S C 0.1977(5) 0.4404(7) -0.0514(15) 0.109(5) Uani 1 1 d .
H1S1 H 0.1988 0.4362 -0.1726 0.131 Uiso 1 1 calc R
H1S2 H 0.2383 0.4079 -0.0076 0.131 Uiso 1 1 calc R

loop_
_atom_site_aniso_label
_atom_site_aniso_U_11
_atom_site_aniso_U_22
_atom_site_aniso_U_33
_atom_site_aniso_U_23
_atom_site_aniso_U_13
_atom_site_aniso_U_12
Re1 0.02492(8) 0.02200(7) 0.05699(11) -0.00690(13) -0.0001(3) 0.00004(5)
C12 0.0303(10) 0.0328(9) 0.091(2) -0.0027(13) -0.0014(14) 0.0017(7)
C11 0.0303(10) 0.0328(9) 0.091(2) -0.0027(13) -0.0014(14) 0.0017(7)
C10 0.028(2) 0.0265(16) 0.089(4) -0.010(6) -0.013(7) -0.0031(14)
Cl2 0.074(2) 0.0488(14) 0.066(3) 0.0037(8) -0.0102(17) -0.0058(11)
Cl1 0.123(4) 0.106(3) 0.044(2) -0.0263(13) -0.007(2) 0.009(2)
O2 0.0273(15) 0.0280(13) 0.108(5) 0.009(4) 0.004(4) 0.0036(11)
O1 0.0323(18) 0.0368(15) 0.142(4) -0.008(5) -0.029(6) -0.0068(13)
N1 0.0287(17) 0.0299(14) 0.063(3) -0.006(4) -0.003(5) 0.0044(12)
N4 0.0282(17) 0.0235(13) 0.064(2) -0.025(3) -0.003(5) 0.0009(12)
N3 0.0288(19) 0.0220(13) 0.126(4) 0.003(5) -0.007(7) -0.0014(13)
N2 0.0313(18) 0.0234(12) 0.061(3) 0.005(4) 0.011(5) 0.0013(12)
C13 0.0303(10) 0.0328(9) 0.091(2) -0.0027(13) -0.0014(14) 0.0017(7)
C9 0.039(3) 0.027(2) 0.170(11) 0.020(6) -0.015(8) -0.0079(18)
C5 0.037(2) 0.0322(19) 0.090(4) -0.011(7) -0.008(9) 0.0047(17)
C6 0.041(3) 0.030(2) 0.211(9) -0.025(8) 0.022(13) 0.010(2)
C8 0.037(3) 0.0296(18) 0.113(5) 0.018(8) -0.024(7) -0.0024(18)
C7 0.042(3) 0.028(2) 0.196(10) 0.025(8) -0.001(10) -0.001(2)
C4 0.036(3) 0.038(2) 0.101(5) -0.022(6) 0.014(8) 0.0122(18)
C1 0.043(3) 0.049(3) 0.190(9) -0.037(8) 0.033(10) 0.004(2)
C2 0.058(10) 0.097(9) 0.187(17) -0.083(11) -0.003(10) 0.023(7)
C14 0.0303(10) 0.0328(9) 0.091(2) -0.0027(13) -0.0014(14) 0.0017(7)
C3 0.052(9) 0.106(10) 0.125(12) 0.030(8) -0.021(8) 0.009(7)
C15 0.0303(10) 0.0328(9) 0.091(2) -0.0027(13) -0.0014(14) 0.0017(7)
Cl3S 0.0844(17) 0.0858(14) 0.287(5) -0.026(3) 0.077(4) -0.0041(11)
Cl2S 0.118(2) 0.127(2) 0.220(3) -0.019(6) -0.024(7) -0.0496(17)
C16 0.0303(10) 0.0328(9) 0.091(2) -0.0027(13) -0.0014(14) 0.0017(7)
C1S 0.070(6) 0.118(7) 0.141(15) -0.001(7) 0.002(6) 0.001(5)

loop_
_atom_type_symbol
_atom_type_description
_atom_type_scat_dispersion_real
_atom_type_scat_dispersion_imag
_atom_type_scat_source
C C 0.0033 0.0016 'International Tables Vol C Tables 4.2.6.8 and 6.1.1.4'
H H 0.0000 0.0000 'International Tables Vol C Tables 4.2.6.8 and 6.1.1.4'
Cl Cl 0.1484 0.1585 'International Tables Vol C Tables 4.2.6.8 and 6.1.1.4'
N N 0.0061 0.0033 'International Tables Vol C Tables 4.2.6.8 and 6.1.1.4'
O O 0.0106 0.0060 'International Tables Vol C Tables 4.2.6.8 and 6.1.1.4'
Re Re -1.0185 7.2310 'International Tables Vol C Tables 4.2.6.8 and 6.1.1.4'

loop_
_geom_angle_atom_site_label_1
_geom_angle_atom_site_label_2
_geom_angle_atom_site_label_3
_geom_angle
O1 Re1 O2 112.22(14)
O1 Re1 N2 91.56(14)
O2 Re1 N2 155.68(18)
O1 Re1 N4 164.00(13)
O2 Re1 N4 83.73(13)
N2 Re1 N4 72.45(12)
O1 Re1 Cl1 96.0(5)
O2 Re1 Cl1 90.3(4)
N2 Re1 Cl1 92.3(4)
N4 Re1 Cl1 84.6(3)
O1 Re1 Cl2 97.5(5)
O2 Re1 Cl2 80.3(4)
N2 Re1 Cl2 92.0(3)
N4 Re1 Cl2 83.7(3)
Cl1 Re1 Cl2 165.72(8)
O2 C12 C13 117.9(4)
O2 C12 C11 120.1(4)
C13 C12 C11 119.4(4)
C12 C11 C16 118.8(4)
C12 C11 C10 122.7(5)
C16 C11 C10 118.1(4)
N4 C10 C11 124.3(5)
C12 O2 Re1 137.6(3)
C5 N1 N2 119.1(3)
C10 N4 N3 118.5(3)
C10 N4 Re1 126.1(2)
N3 N4 Re1 115.4(2)
C8 N3 N4 114.5(3)
C8 N3 C9 123.4(4)
N4 N3 C9 120.5(4)
C8 N2 N1 122.0(3)
C8 N2 Re1 119.9(3)
N1 N2 Re1 117.9(2)
C14 C13 C12 120.8(4)
N1 C5 C6 121.9(5)
N1 C5 C4 118.3(4)
C6 C5 C4 119.7(4)
C7 C6 C5 118.6(4)
N2 C8 N3 117.1(4)
N2 C8 C7 119.0(5)
N3 C8 C7 123.8(4)
C6 C7 C8 119.0(5)
C2 C4 C5 109.8(12)
C2 C4 C1 113.2(14)
C5 C4 C1 111.0(4)
C2 C4 C3 109.2(7)
C5 C4 C3 108.3(13)
C1 C4 C3 105.2(14)
C13 C14 C15 120.1(5)
C16 C15 C14 119.7(5)
C15 C16 C11 120.9(5)
Cl3S C1S Cl2S 111.4(6)

loop_
_geom_bond_atom_site_label_1
_geom_bond_atom_site_label_2
_geom_bond_distance
Re1 O1 1.656(3)
Re1 O2 1.930(3)
Re1 N2 2.095(3)
Re1 N4 2.201(3)
Re1 Cl1 2.337(5)
Re1 Cl2 2.379(5)
C12 O2 1.296(6)
C12 C13 1.399(5)
C12 C11 1.407(6)
C11 C16 1.430(7)
C11 C10 1.444(6)
C10 N4 1.288(5)
N1 C5 1.309(5)
N1 N2 1.375(5)
N4 N3 1.387(4)
N3 C8 1.349(6)
N3 C9 1.466(7)
N2 C8 1.334(5)
C13 C14 1.380(7)
C5 C6 1.403(6)
C5 C4 1.525(7)
C6 C7 1.355(8)
C8 C7 1.414(6)
C4 C2 1.50(2)
C4 C1 1.523(7)
C4 C3 1.53(2)
C14 C15 1.414(7)
C15 C16 1.360(7)
Cl3S C1S 1.660(10)
Cl2S C1S 1.773(11)
